data_8106464
loop_
_publ_author_name
'Ha, Kwang'

_publ_section_title
;
 Crystal structure of cis-bis(2,2&#x2032;-bipyridine-\k2
 N,N&#x2032;)bis(thiocyanato-\kN)nickel(II), C22H16N6NiS2
;
_journal_issue 1
_journal_name_full 'Zeitschrift f\"ur Kristallographie - New Crystal Structures'
_journal_page_first 151
_journal_page_last 152
_journal_paper_doi 10.1515/ncrs-2016-0204
_journal_volume 232
_journal_year 2017
_chemical_formula_moiety 'C22 H16 N6 Ni S2'
_chemical_formula_sum 'C22 H16 N6 Ni S2'
_chemical_formula_weight 487.24
_chemical_name_systematic
;
cis-Bis(2,2'-bipyridine-\k^2^<i>N,N'</i>)bis(thiocyanato-\k<i>N</i>)nickel(II)
;
_space_group_crystal_system triclinic
_space_group_IT_number 2
_space_group_name_Hall '-P 1'
_space_group_name_H-M_alt 'P -1'
_atom_sites_solution_hydrogens geom
_atom_sites_solution_primary direct
_atom_sites_solution_secondary difmap
_cell_angle_alpha 90.484(3)
_cell_angle_beta 98.965(3)
_cell_angle_gamma 113.003(3)
_cell_formula_units_Z 2
_cell_length_a 7.2925(4)
_cell_length_b 8.9214(5)
_cell_length_c 17.7808(9)
_cell_measurement_reflns_used 6903
_cell_measurement_temperature 223(2)
_cell_measurement_theta_max 26.81
_cell_measurement_theta_min 2.33
_cell_volume 1048.75(10)
_computing_cell_refinement 'Bruker SAINT'
_computing_data_collection 'Bruker APEX2'
_computing_data_reduction 'Bruker SAINT'
_computing_molecular_graphics 'ORTEP-III (Farrugia, 1997)'
_computing_publication_material 'SHELXL-2014/7 (Sheldrick, 2014)'
_computing_structure_refinement 'SHELXL-2014/7 (Sheldrick, 2014)'
_computing_structure_solution 'SHELXS-97 (Sheldrick, 1997)'
_diffrn_ambient_temperature 223(2)
_diffrn_measured_fraction_theta_full 1.000
_diffrn_measured_fraction_theta_max 0.999
_diffrn_measurement_device_type 'PHOTON 100 CMOS'
_diffrn_measurement_method '\f and \w scans'
_diffrn_radiation_type MoK\a
_diffrn_radiation_wavelength 0.71073
_diffrn_reflns_av_R_equivalents 0.1377
_diffrn_reflns_av_unetI/netI 0.0715
_diffrn_reflns_Laue_measured_fraction_full 1.000
_diffrn_reflns_Laue_measured_fraction_max 0.999
_diffrn_reflns_limit_h_max 9
_diffrn_reflns_limit_h_min -9
_diffrn_reflns_limit_k_max 11
_diffrn_reflns_limit_k_min -11
_diffrn_reflns_limit_l_max 23
_diffrn_reflns_limit_l_min -23
_diffrn_reflns_number 44350
_diffrn_reflns_point_group_measured_fraction_full 1.000
_diffrn_reflns_point_group_measured_fraction_max 0.999
_diffrn_reflns_theta_full 25.242
_diffrn_reflns_theta_max 28.393
_diffrn_reflns_theta_min 2.326
_diffrn_source 'sealed tube'
_exptl_absorpt_coefficient_mu 1.147
_exptl_absorpt_correction_T_max 0.7457
_exptl_absorpt_correction_T_min 0.6429
_exptl_absorpt_correction_type multi-scan
_exptl_absorpt_process_details SADABS
_exptl_crystal_colour yellow
_exptl_crystal_density_diffrn 1.543
_exptl_crystal_description block
_exptl_crystal_F_000 500
_exptl_crystal_size_max 0.15
_exptl_crystal_size_mid 0.11
_exptl_crystal_size_min 0.07
_refine_diff_density_max 0.490
_refine_diff_density_min -0.580
_refine_diff_density_rms 0.091
_refine_ls_extinction_coef .
_refine_ls_extinction_method none
_refine_ls_goodness_of_fit_ref 1.088
_refine_ls_hydrogen_treatment constr
_refine_ls_matrix_type full
_refine_ls_number_parameters 280
_refine_ls_number_reflns 5245
_refine_ls_number_restraints 0
_refine_ls_restrained_S_all 1.088
_refine_ls_R_factor_all 0.1038
_refine_ls_R_factor_gt 0.0480
_refine_ls_shift/su_max 0.001
_refine_ls_shift/su_mean 0.000
_refine_ls_structure_factor_coef Fsqd
_refine_ls_weighting_details 'w=1/[\s^2^(Fo^2^)+(0.0138P)^2^+0.9534P] where P=(Fo^2^+2Fc^2^)/3'
_refine_ls_weighting_scheme calc
_refine_ls_wR_factor_gt 0.0698
_refine_ls_wR_factor_ref 0.0824
_reflns_Friedel_coverage 0.000
_reflns_Friedel_fraction_full .
_reflns_Friedel_fraction_max .
_reflns_number_gt 3401
_reflns_number_total 5245
_reflns_threshold_expression 'I > 2\s(I)'
_cod_data_source_file suppl_ncrs-2016-0204_suppl.cif
_cod_data_source_block Ni(NCS)2(bipy)2
_cod_depositor_comments
;
The following automatic conversions were performed:

data item '_exptl_absorpt_correction_type' value 'Multi-scan' was
changed to 'multi-scan' in accordance with the built-in table derived
from the CIF Core dictionary named 'cif_core.dic' version 2.4.5 last
updated on 2014-11-21.

Automatic conversion script
Id: cif_fix_values 8738 2021-04-28 16:35:53Z antanas 
;
_cod_database_code 8106464
_shelx_space_group_comment
;
The symmetry employed for this shelxl refinement is uniquely defined
by the following loop, which should always be used as a source of
symmetry information in preference to the above space-group names.
They are only intended as comments.
;
_shelx_estimated_absorpt_t_min 0.847
_shelx_estimated_absorpt_t_max 0.924

loop_
_space_group_symop_operation_xyz
'x, y, z'
'-x, -y, -z'

loop_
_atom_site_label
_atom_site_type_symbol
_atom_site_fract_x
_atom_site_fract_y
_atom_site_fract_z
_atom_site_U_iso_or_equiv
_atom_site_adp_type
_atom_site_occupancy
_atom_site_site_symmetry_order
_atom_site_calc_flag
_atom_site_refinement_flags_posn
_atom_site_refinement_flags_adp
_atom_site_refinement_flags_occupancy
_atom_site_disorder_assembly
_atom_site_disorder_group
Ni1 Ni 0.23982(5) 1.02386(4) 0.24834(2) 0.02359(10) Uani 1 1 d . . . . .
S1 S 0.76298(13) 1.41390(10) 0.12972(5) 0.0457(2) Uani 1 1 d . . . . .
S2 S 0.59215(13) 1.24379(12) 0.48134(5) 0.0515(3) Uani 1 1 d . . . . .
N1 N 0.2877(3) 0.8421(3) 0.19192(12) 0.0234(5) Uani 1 1 d . . . . .
N2 N 0.0222(3) 0.9702(3) 0.14926(12) 0.0250(5) Uani 1 1 d . . . . .
N3 N 0.0206(3) 0.8678(3) 0.30687(12) 0.0246(5) Uani 1 1 d . . . . .
N4 N 0.1586(3) 1.1878(3) 0.30336(12) 0.0265(5) Uani 1 1 d . . . . .
N5 N 0.4464(4) 1.1986(3) 0.19470(14) 0.0354(6) Uani 1 1 d . . . . .
N6 N 0.4582(4) 1.0539(3) 0.34314(14) 0.0352(6) Uani 1 1 d . . . . .
C1 C 0.4311(4) 0.7878(4) 0.21669(17) 0.0329(7) Uani 1 1 d . . . . .
H1 H 0.5085 0.8255 0.2657 0.039 Uiso 1 1 calc R U . . .
C2 C 0.4702(5) 0.6782(4) 0.17319(19) 0.0386(8) Uani 1 1 d . . . . .
H2 H 0.5708 0.6406 0.1924 0.046 Uiso 1 1 calc R U . . .
C3 C 0.3588(5) 0.6258(4) 0.10148(19) 0.0386(8) Uani 1 1 d . . . . .
H3 H 0.3836 0.5524 0.0704 0.046 Uiso 1 1 calc R U . . .
C4 C 0.2101(5) 0.6809(3) 0.07506(17) 0.0342(7) Uani 1 1 d . . . . .
H4 H 0.1332 0.6460 0.0258 0.041 Uiso 1 1 calc R U . . .
C5 C 0.1756(4) 0.7882(3) 0.12198(15) 0.0247(6) Uani 1 1 d . . . . .
C6 C 0.0183(4) 0.8536(3) 0.10007(15) 0.0249(6) Uani 1 1 d . . . . .
C7 C -0.1243(4) 0.8011(3) 0.03327(16) 0.0328(7) Uani 1 1 d . . . . .
H7 H -0.1264 0.7186 -0.0005 0.039 Uiso 1 1 calc R U . . .
C8 C -0.2625(5) 0.8715(4) 0.01733(17) 0.0390(8) Uani 1 1 d . . . . .
H8 H -0.3606 0.8370 -0.0273 0.047 Uiso 1 1 calc R U . . .
C9 C -0.2555(4) 0.9929(4) 0.06738(18) 0.0368(8) Uani 1 1 d . . . . .
H9 H -0.3465 1.0442 0.0572 0.044 Uiso 1 1 calc R U . . .
C10 C -0.1117(4) 1.0373(4) 0.13284(16) 0.0312(7) Uani 1 1 d . . . . .
H10 H -0.1081 1.1189 0.1675 0.037 Uiso 1 1 calc R U . . .
C11 C -0.0533(4) 0.7047(4) 0.30229(16) 0.0310(7) Uani 1 1 d . . . . .
H11 H -0.0106 0.6507 0.2675 0.037 Uiso 1 1 calc R U . . .
C12 C -0.1900(4) 0.6123(4) 0.34668(17) 0.0354(7) Uani 1 1 d . . . . .
H12 H -0.2396 0.4977 0.3420 0.043 Uiso 1 1 calc R U . . .
C13 C -0.2518(4) 0.6906(4) 0.39755(18) 0.0376(8) Uani 1 1 d . . . . .
H13 H -0.3428 0.6301 0.4290 0.045 Uiso 1 1 calc R U . . .
C14 C -0.1799(4) 0.8592(4) 0.40253(16) 0.0333(7) Uani 1 1 d . . . . .
H14 H -0.2224 0.9148 0.4366 0.040 Uiso 1 1 calc R U . . .
C15 C -0.0433(4) 0.9448(3) 0.35601(15) 0.0253(6) Uani 1 1 d . . . . .
C16 C 0.0415(4) 1.1244(3) 0.35665(15) 0.0255(6) Uani 1 1 d . . . . .
C17 C 0.0078(4) 1.2244(4) 0.40789(17) 0.0336(7) Uani 1 1 d . . . . .
H17 H -0.0742 1.1786 0.4445 0.040 Uiso 1 1 calc R U . . .
C18 C 0.0948(5) 1.3909(4) 0.40488(18) 0.0399(8) Uani 1 1 d . . . . .
H18 H 0.0735 1.4602 0.4395 0.048 Uiso 1 1 calc R U . . .
C19 C 0.2132(5) 1.4547(4) 0.35067(18) 0.0383(8) Uani 1 1 d . . . . .
H19 H 0.2742 1.5681 0.3474 0.046 Uiso 1 1 calc R U . . .
C20 C 0.2405(4) 1.3485(3) 0.30112(17) 0.0332(7) Uani 1 1 d . . . . .
H20 H 0.3214 1.3924 0.2639 0.040 Uiso 1 1 calc R U . . .
C21 C 0.5778(4) 1.2876(3) 0.16840(16) 0.0284(7) Uani 1 1 d . . . . .
C22 C 0.5139(4) 1.1320(4) 0.40129(17) 0.0294(7) Uani 1 1 d . . . . .

loop_
_atom_site_aniso_label
_atom_site_aniso_U_11
_atom_site_aniso_U_22
_atom_site_aniso_U_33
_atom_site_aniso_U_23
_atom_site_aniso_U_13
_atom_site_aniso_U_12
Ni1 0.0238(2) 0.0258(2) 0.02006(19) 0.00039(15) 0.00456(14) 0.00836(16)
S1 0.0492(5) 0.0316(5) 0.0494(5) -0.0003(4) 0.0281(4) 0.0014(4)
S2 0.0430(5) 0.0624(6) 0.0408(5) -0.0206(4) 0.0104(4) 0.0113(5)
N1 0.0225(12) 0.0273(13) 0.0211(12) 0.0041(10) 0.0058(10) 0.0098(10)
N2 0.0248(13) 0.0252(13) 0.0234(12) 0.0048(10) 0.0056(10) 0.0077(11)
N3 0.0226(12) 0.0285(13) 0.0212(12) 0.0002(10) 0.0024(10) 0.0090(11)
N4 0.0269(13) 0.0272(13) 0.0245(13) 0.0002(10) 0.0028(10) 0.0102(11)
N5 0.0327(15) 0.0361(15) 0.0311(14) 0.0007(12) 0.0107(12) 0.0050(12)
N6 0.0320(15) 0.0469(16) 0.0267(14) -0.0016(12) 0.0023(11) 0.0170(13)
C1 0.0299(17) 0.0376(18) 0.0320(17) 0.0038(14) 0.0070(13) 0.0136(14)
C2 0.0358(18) 0.0366(19) 0.050(2) 0.0070(16) 0.0164(16) 0.0183(15)
C3 0.0392(19) 0.0282(17) 0.051(2) -0.0037(15) 0.0194(16) 0.0120(15)
C4 0.0340(17) 0.0293(17) 0.0343(17) -0.0048(13) 0.0103(14) 0.0059(14)
C5 0.0260(15) 0.0201(14) 0.0232(15) 0.0018(12) 0.0085(12) 0.0023(12)
C6 0.0263(15) 0.0232(15) 0.0207(14) 0.0040(12) 0.0067(12) 0.0039(12)
C7 0.0330(17) 0.0272(16) 0.0280(16) 0.0005(13) 0.0013(13) 0.0024(14)
C8 0.0318(18) 0.0425(19) 0.0294(17) 0.0073(15) -0.0058(14) 0.0045(15)
C9 0.0281(17) 0.0403(19) 0.0405(19) 0.0090(15) -0.0007(14) 0.0142(15)
C10 0.0333(17) 0.0327(17) 0.0288(16) 0.0046(13) 0.0038(13) 0.0149(14)
C11 0.0308(16) 0.0293(17) 0.0329(17) 0.0022(13) 0.0057(13) 0.0120(14)
C12 0.0328(17) 0.0281(17) 0.0415(19) 0.0113(14) 0.0060(15) 0.0080(14)
C13 0.0254(16) 0.048(2) 0.0364(18) 0.0151(15) 0.0090(14) 0.0096(15)
C14 0.0298(16) 0.045(2) 0.0267(16) 0.0059(14) 0.0087(13) 0.0156(15)
C15 0.0207(14) 0.0337(16) 0.0227(15) 0.0018(12) 0.0003(11) 0.0133(13)
C16 0.0218(15) 0.0350(17) 0.0223(14) 0.0000(12) 0.0013(12) 0.0150(13)
C17 0.0290(16) 0.044(2) 0.0320(17) -0.0025(14) 0.0037(13) 0.0201(15)
C18 0.0377(19) 0.046(2) 0.0421(19) -0.0129(16) -0.0012(15) 0.0261(17)
C19 0.0384(19) 0.0271(17) 0.049(2) -0.0022(15) 0.0000(16) 0.0151(15)
C20 0.0370(18) 0.0270(17) 0.0347(17) 0.0000(13) 0.0050(14) 0.0123(14)
C21 0.0318(17) 0.0274(16) 0.0261(16) -0.0062(13) 0.0050(13) 0.0121(14)
C22 0.0231(15) 0.0380(18) 0.0292(17) 0.0038(14) 0.0070(13) 0.0134(14)

loop_
_atom_type_symbol
_atom_type_description
_atom_type_scat_dispersion_real
_atom_type_scat_dispersion_imag
_atom_type_scat_source
C C 0.0033 0.0016 'International Tables Vol C Tables 4.2.6.8 and 6.1.1.4'
H H 0.0000 0.0000 'International Tables Vol C Tables 4.2.6.8 and 6.1.1.4'
Ni Ni 0.3393 1.1124 'International Tables Vol C Tables 4.2.6.8 and 6.1.1.4'
N N 0.0061 0.0033 'International Tables Vol C Tables 4.2.6.8 and 6.1.1.4'
S S 0.1246 0.1234 'International Tables Vol C Tables 4.2.6.8 and 6.1.1.4'

loop_
_geom_angle_atom_site_label_1
_geom_angle_atom_site_label_2
_geom_angle_atom_site_label_3
_geom_angle
_geom_angle_site_symmetry_1
_geom_angle_site_symmetry_3
N5 Ni1 N6 91.31(10) . .
N5 Ni1 N4 94.90(9) . .
N6 Ni1 N4 88.14(9) . .
N5 Ni1 N1 90.21(9) . .
N6 Ni1 N1 95.56(10) . .
N4 Ni1 N1 173.63(9) . .
N5 Ni1 N2 90.15(9) . .
N6 Ni1 N2 173.79(10) . .
N4 Ni1 N2 97.75(9) . .
N1 Ni1 N2 78.40(9) . .
N5 Ni1 N3 173.41(10) . .
N6 Ni1 N3 89.37(9) . .
N4 Ni1 N3 78.56(9) . .
N1 Ni1 N3 96.26(9) . .
N2 Ni1 N3 89.87(8) . .
C1 N1 C5 119.1(2) . .
C1 N1 Ni1 124.90(19) . .
C5 N1 Ni1 115.71(18) . .
C10 N2 C6 118.9(2) . .
C10 N2 Ni1 125.96(19) . .
C6 N2 Ni1 115.15(18) . .
C11 N3 C15 118.5(2) . .
C11 N3 Ni1 126.88(19) . .
C15 N3 Ni1 114.52(18) . .
C20 N4 C16 118.5(2) . .
C20 N4 Ni1 125.44(19) . .
C16 N4 Ni1 114.77(18) . .
C21 N5 Ni1 171.6(3) . .
C22 N6 Ni1 135.8(2) . .
N1 C1 C2 122.6(3) . .
N1 C1 H1 118.7 . .
C2 C1 H1 118.7 . .
C3 C2 C1 118.4(3) . .
C3 C2 H2 120.8 . .
C1 C2 H2 120.8 . .
C2 C3 C4 119.7(3) . .
C2 C3 H3 120.1 . .
C4 C3 H3 120.1 . .
C3 C4 C5 119.1(3) . .
C3 C4 H4 120.4 . .
C5 C4 H4 120.4 . .
N1 C5 C4 121.1(3) . .
N1 C5 C6 115.1(2) . .
C4 C5 C6 123.8(3) . .
N2 C6 C7 121.2(3) . .
N2 C6 C5 115.3(2) . .
C7 C6 C5 123.5(3) . .
C8 C7 C6 119.1(3) . .
C8 C7 H7 120.4 . .
C6 C7 H7 120.4 . .
C9 C8 C7 119.4(3) . .
C9 C8 H8 120.3 . .
C7 C8 H8 120.3 . .
C8 C9 C10 118.3(3) . .
C8 C9 H9 120.9 . .
C10 C9 H9 120.9 . .
N2 C10 C9 123.1(3) . .
N2 C10 H10 118.4 . .
C9 C10 H10 118.4 . .
N3 C11 C12 122.6(3) . .
N3 C11 H11 118.7 . .
C12 C11 H11 118.7 . .
C13 C12 C11 118.8(3) . .
C13 C12 H12 120.6 . .
C11 C12 H12 120.6 . .
C12 C13 C14 119.6(3) . .
C12 C13 H13 120.2 . .
C14 C13 H13 120.2 . .
C13 C14 C15 118.6(3) . .
C13 C14 H14 120.7 . .
C15 C14 H14 120.7 . .
N3 C15 C14 121.8(3) . .
N3 C15 C16 115.4(2) . .
C14 C15 C16 122.9(3) . .
N4 C16 C17 121.1(3) . .
N4 C16 C15 115.4(2) . .
C17 C16 C15 123.5(3) . .
C18 C17 C16 119.6(3) . .
C18 C17 H17 120.2 . .
C16 C17 H17 120.2 . .
C19 C18 C17 119.1(3) . .
C19 C18 H18 120.4 . .
C17 C18 H18 120.4 . .
C18 C19 C20 118.5(3) . .
C18 C19 H19 120.8 . .
C20 C19 H19 120.8 . .
N4 C20 C19 123.2(3) . .
N4 C20 H20 118.4 . .
C19 C20 H20 118.4 . .
N5 C21 S1 179.2(3) . .
N6 C22 S2 178.9(3) . .

loop_
_geom_bond_atom_site_label_1
_geom_bond_atom_site_label_2
_geom_bond_distance
_geom_bond_site_symmetry_2
Ni1 N5 2.061(2) .
Ni1 N6 2.067(3) .
Ni1 N4 2.069(2) .
Ni1 N1 2.069(2) .
Ni1 N2 2.091(2) .
Ni1 N3 2.093(2) .
S1 C21 1.637(3) .
S2 C22 1.620(3) .
N1 C1 1.334(3) .
N1 C5 1.346(3) .
N2 C10 1.330(3) .
N2 C6 1.341(3) .
N3 C11 1.336(3) .
N3 C15 1.349(3) .
N4 C20 1.324(3) .
N4 C16 1.353(3) .
N5 C21 1.148(3) .
N6 C22 1.164(3) .
C1 C2 1.382(4) .
C1 H1 0.9400 .
C2 C3 1.369(4) .
C2 H2 0.9400 .
C3 C4 1.378(4) .
C3 H3 0.9400 .
C4 C5 1.385(4) .
C4 H4 0.9400 .
C5 C6 1.482(4) .
C6 C7 1.392(4) .
C7 C8 1.378(4) .
C7 H7 0.9400 .
C8 C9 1.376(4) .
C8 H8 0.9400 .
C9 C10 1.378(4) .
C9 H9 0.9400 .
C10 H10 0.9400 .
C11 C12 1.382(4) .
C11 H11 0.9400 .
C12 C13 1.368(4) .
C12 H12 0.9400 .
C13 C14 1.383(4) .
C13 H13 0.9400 .
C14 C15 1.390(4) .
C14 H14 0.9400 .
C15 C16 1.474(4) .
C16 C17 1.383(4) .
C17 C18 1.374(4) .
C17 H17 0.9400 .
C18 C19 1.372(4) .
C18 H18 0.9400 .
C19 C20 1.379(4) .
C19 H19 0.9400 .
C20 H20 0.9400 .

loop_
_geom_torsion_atom_site_label_1
_geom_torsion_atom_site_label_2
_geom_torsion_atom_site_label_3
_geom_torsion_atom_site_label_4
_geom_torsion
_geom_torsion_site_symmetry_1
_geom_torsion_site_symmetry_2
_geom_torsion_site_symmetry_3
_geom_torsion_site_symmetry_4
C5 N1 C1 C2 0.2(4) . . . .
Ni1 N1 C1 C2 -173.1(2) . . . .
N1 C1 C2 C3 1.0(4) . . . .
C1 C2 C3 C4 -0.9(4) . . . .
C2 C3 C4 C5 -0.3(4) . . . .
C1 N1 C5 C4 -1.5(4) . . . .
Ni1 N1 C5 C4 172.45(19) . . . .
C1 N1 C5 C6 179.1(2) . . . .
Ni1 N1 C5 C6 -6.9(3) . . . .
C3 C4 C5 N1 1.6(4) . . . .
C3 C4 C5 C6 -179.1(2) . . . .
C10 N2 C6 C7 -0.9(4) . . . .
Ni1 N2 C6 C7 177.37(19) . . . .
C10 N2 C6 C5 178.7(2) . . . .
Ni1 N2 C6 C5 -3.1(3) . . . .
N1 C5 C6 N2 6.6(3) . . . .
C4 C5 C6 N2 -172.7(2) . . . .
N1 C5 C6 C7 -173.9(2) . . . .
C4 C5 C6 C7 6.8(4) . . . .
N2 C6 C7 C8 0.6(4) . . . .
C5 C6 C7 C8 -178.9(2) . . . .
C6 C7 C8 C9 0.5(4) . . . .
C7 C8 C9 C10 -1.3(4) . . . .
C6 N2 C10 C9 0.0(4) . . . .
Ni1 N2 C10 C9 -178.0(2) . . . .
C8 C9 C10 N2 1.0(4) . . . .
C15 N3 C11 C12 -1.0(4) . . . .
Ni1 N3 C11 C12 176.2(2) . . . .
N3 C11 C12 C13 -0.2(5) . . . .
C11 C12 C13 C14 1.2(5) . . . .
C12 C13 C14 C15 -0.9(4) . . . .
C11 N3 C15 C14 1.3(4) . . . .
Ni1 N3 C15 C14 -176.3(2) . . . .
C11 N3 C15 C16 -178.7(2) . . . .
Ni1 N3 C15 C16 3.7(3) . . . .
C13 C14 C15 N3 -0.3(4) . . . .
C13 C14 C15 C16 179.7(3) . . . .
C20 N4 C16 C17 -0.1(4) . . . .
Ni1 N4 C16 C17 167.4(2) . . . .
C20 N4 C16 C15 -179.6(2) . . . .
Ni1 N4 C16 C15 -12.0(3) . . . .
N3 C15 C16 N4 5.5(4) . . . .
C14 C15 C16 N4 -174.5(3) . . . .
N3 C15 C16 C17 -174.0(3) . . . .
C14 C15 C16 C17 6.0(4) . . . .
N4 C16 C17 C18 -0.2(4) . . . .
C15 C16 C17 C18 179.3(3) . . . .
C16 C17 C18 C19 0.3(5) . . . .
C17 C18 C19 C20 -0.1(5) . . . .
C16 N4 C20 C19 0.3(4) . . . .
Ni1 N4 C20 C19 -165.8(2) . . . .
C18 C19 C20 N4 -0.2(5) . . . .
